data_7035430
loop_
_publ_author_name
'Di Nicola, Francesco Paolo'
'Lanzi, Massimiliano'
'Marchetti, Fabio'
'Pampaloni, Guido'
'Zacchini, Stefano'

_publ_section_title
;
 Is bond stretch isomerism in mononuclear transition metal complexes a
 real issue? The misleading case of the MoCl5/tetrahydropyran reaction
 system.
;
_journal_issue 28
_journal_name_full 'Dalton transactions (Cambridge, England : 2003)'
_journal_page_first 12653
_journal_page_last 12659
_journal_paper_doi 10.1039/c5dt01378j
_journal_volume 44
_journal_year 2015
_chemical_formula_sum 'C10 H20 Cl3.1 Mo O2.9'
_chemical_formula_weight 392.47
_chemical_name_systematic
; 
 ? 
;
_space_group_IT_number 43
_symmetry_cell_setting orthorhombic
_symmetry_space_group_name_Hall 'F 2 -2d'
_symmetry_space_group_name_H-M 'F d d 2'
_atom_sites_solution_hydrogens geom
_atom_sites_solution_primary direct
_atom_sites_solution_secondary difmap
_audit_creation_method SHELXL-97
_audit_update_record
;
2015-01-12 deposited with the CCDC.
2015-06-02 downloaded from the CCDC.
;
_cell_angle_alpha 90.00
_cell_angle_beta 90.00
_cell_angle_gamma 90.00
_cell_formula_units_Z 8
_cell_length_a 34.417(6)
_cell_length_b 7.3606(13)
_cell_length_c 12.169(2)
_cell_measurement_reflns_used 3762
_cell_measurement_temperature 100(2)
_cell_measurement_theta_max 27.861
_cell_measurement_theta_min 2.367
_cell_volume 3082.8(9)
_computing_cell_refinement 'APEX2 (Bruker AXS, 2006)'
_computing_data_collection 'APEX2 (Bruker AXS, 2006)'
_computing_data_reduction 'SAINT (Bruker AXS, 2004)'
_computing_molecular_graphics 'ORTEPII (Johnson, 1996)'
_computing_publication_material 'XCIF (Bruker AXS, 2001)'
_computing_structure_refinement 'SHELXL-97 (Sheldrick, 1997)'
_computing_structure_solution 'SHELXS-97 (Sheldrick, 1990)'
_diffrn_ambient_temperature 100(2)
_diffrn_measured_fraction_theta_full 0.999
_diffrn_measured_fraction_theta_max 0.999
_diffrn_measurement_device_type 'CCD area detector'
_diffrn_measurement_method 'phi and omega scans'
_diffrn_radiation_monochromator graphite
_diffrn_radiation_source 'fine-focus sealed tube'
_diffrn_radiation_type MoK\a
_diffrn_radiation_wavelength 0.71073
_diffrn_reflns_av_R_equivalents 0.0319
_diffrn_reflns_av_unetI/netI 0.0272
_diffrn_reflns_limit_h_max 45
_diffrn_reflns_limit_h_min -44
_diffrn_reflns_limit_k_max 9
_diffrn_reflns_limit_k_min -9
_diffrn_reflns_limit_l_max 16
_diffrn_reflns_limit_l_min -15
_diffrn_reflns_number 8563
_diffrn_reflns_theta_full 27.91
_diffrn_reflns_theta_max 27.91
_diffrn_reflns_theta_min 2.37
_exptl_absorpt_coefficient_mu 1.381
_exptl_absorpt_correction_T_max 0.8629
_exptl_absorpt_correction_T_min 0.7602
_exptl_absorpt_correction_type empirical
_exptl_absorpt_process_details
; 
 Data were corrected for Lorentz polarization and absorption
 effects (empirical absorption correction SADABS).
 R(int) =  0.1016 (selected reflections only, before parameter refinement)
 R(int) =  0.0483 (selected reflections only, after parameter refinement)
;
_exptl_crystal_colour green
_exptl_crystal_density_diffrn 1.691
_exptl_crystal_density_method 'not measured'
_exptl_crystal_description needle
_exptl_crystal_F_000 1583
_exptl_crystal_size_max 0.21
_exptl_crystal_size_mid 0.13
_exptl_crystal_size_min 0.11
_refine_diff_density_max 0.290
_refine_diff_density_min -0.427
_refine_diff_density_rms 0.067
_refine_ls_abs_structure_details 'Flack H D (1983), Acta Cryst. A39, 876-881'
_refine_ls_abs_structure_Flack -0.02(4)
_refine_ls_extinction_method none
_refine_ls_goodness_of_fit_ref 1.084
_refine_ls_hydrogen_treatment constr
_refine_ls_matrix_type full
_refine_ls_number_parameters 88
_refine_ls_number_reflns 1843
_refine_ls_number_restraints 1
_refine_ls_restrained_S_all 1.084
_refine_ls_R_factor_all 0.0242
_refine_ls_R_factor_gt 0.0220
_refine_ls_shift/su_max 0.001
_refine_ls_shift/su_mean 0.000
_refine_ls_structure_factor_coef Fsqd
_refine_ls_weighting_details 'calc w=1/[\s^2^(Fo^2^)+(0.0287P)^2^+0.3221P] where P=(Fo^2^+2Fc^2^)/3'
_refine_ls_weighting_scheme calc
_refine_ls_wR_factor_gt 0.0530
_refine_ls_wR_factor_ref 0.0540
_reflns_number_gt 1742
_reflns_number_total 1843
_reflns_threshold_expression >2sigma(I)
_cod_data_source_file c5dt01378j1.cif
_cod_data_source_block 2c
_cod_depositor_comments 'Adding full bibliography for 7035429--7035437.cif.'
_cod_original_cell_volume 3082.7(9)
_cod_original_sg_symbol_H-M Fdd2
_cod_original_formula_sum 'C10 H20 Cl3.10 Mo O2.90'
_cod_database_code 7035430

loop_
_symmetry_equiv_pos_as_xyz
'x, y, z'
'-x, -y, z'
'x+1/4, -y+1/4, z+1/4'
'-x+1/4, y+1/4, z+1/4'
'x, y+1/2, z+1/2'
'-x, -y+1/2, z+1/2'
'x+1/4, -y+3/4, z+3/4'
'-x+1/4, y+3/4, z+3/4'
'x+1/2, y, z+1/2'
'-x+1/2, -y, z+1/2'
'x+3/4, -y+1/4, z+3/4'
'-x+3/4, y+1/4, z+3/4'
'x+1/2, y+1/2, z'
'-x+1/2, -y+1/2, z'
'x+3/4, -y+3/4, z+1/4'
'-x+3/4, y+3/4, z+1/4'

loop_
_atom_site_label
_atom_site_type_symbol
_atom_site_fract_x
_atom_site_fract_y
_atom_site_fract_z
_atom_site_U_iso_or_equiv
_atom_site_adp_type
_atom_site_occupancy
_atom_site_symmetry_multiplicity
_atom_site_calc_flag
_atom_site_refinement_flags
_atom_site_disorder_assembly
_atom_site_disorder_group
C1 C 0.95428(7) 0.0380(4) 0.7665(2) 0.0223(5) Uani 1 1 d . . .
H1A H 0.9624 -0.0910 0.7668 0.027 Uiso 1 1 calc R . .
H1B H 0.9652 0.0962 0.7000 0.027 Uiso 1 1 calc R . .
C2 C 0.91021(7) 0.0492(4) 0.7632(2) 0.0252(5) Uani 1 1 d . . .
H2A H 0.8992 -0.0196 0.8257 0.030 Uiso 1 1 calc R . .
H2B H 0.9006 -0.0065 0.6943 0.030 Uiso 1 1 calc R . .
C3 C 0.89684(7) 0.2459(4) 0.7692(3) 0.0289(7) Uani 1 1 d . . .
H3A H 0.8682 0.2500 0.7769 0.035 Uiso 1 1 calc R . .
H3B H 0.9039 0.3094 0.7003 0.035 Uiso 1 1 calc R . .
C4 C 0.91567(7) 0.3422(4) 0.8668(3) 0.0263(5) Uani 1 1 d . . .
H4A H 0.9090 0.4729 0.8647 0.032 Uiso 1 1 calc R . .
H4B H 0.9053 0.2908 0.9361 0.032 Uiso 1 1 calc R . .
C5 C 0.95922(7) 0.3208(3) 0.8648(3) 0.0244(5) Uani 1 1 d . . .
H5A H 0.9699 0.3802 0.7984 0.029 Uiso 1 1 calc R . .
H5B H 0.9707 0.3803 0.9301 0.029 Uiso 1 1 calc R . .
Cl2 Cl 0.96197(9) 0.1405(3) 1.1218(2) 0.0245(6) Uani 0.549(8) 1 d P A 1
O2 O 0.9721(3) 0.1335(11) 1.0915(10) 0.032(2) Uani 0.451(8) 1 d P A 2
Cl1 Cl 0.954626(18) -0.23710(7) 0.98315(5) 0.02152(14) Uani 1 1 d . A .
Mo1 Mo 1.0000 0.0000 1.004273(13) 0.02466(10) Uani 1 2 d S . .
O1 O 0.96937(5) 0.1284(2) 0.86433(16) 0.0200(4) Uani 1 1 d . A .

loop_
_atom_site_aniso_label
_atom_site_aniso_U_11
_atom_site_aniso_U_22
_atom_site_aniso_U_33
_atom_site_aniso_U_23
_atom_site_aniso_U_13
_atom_site_aniso_U_12
C1 0.0199(12) 0.0307(12) 0.0164(12) 0.0003(10) -0.0012(11) -0.0012(9)
C2 0.0191(12) 0.0334(12) 0.0233(13) 0.0002(11) -0.0045(11) -0.0030(10)
C3 0.0159(11) 0.0335(13) 0.037(2) 0.0079(12) -0.0040(13) -0.0007(11)
C4 0.0193(12) 0.0228(12) 0.0367(15) 0.0037(12) -0.0009(12) 0.0023(10)
C5 0.0212(12) 0.0195(12) 0.0323(14) 0.0075(11) -0.0038(12) -0.0029(10)
Cl2 0.0294(12) 0.0227(7) 0.0214(11) -0.0037(6) 0.0032(8) -0.0006(7)
O2 0.026(4) 0.035(4) 0.035(5) -0.003(3) 0.018(3) 0.000(3)
Cl1 0.0226(3) 0.0182(3) 0.0238(3) 0.0002(2) 0.0044(2) -0.0018(2)
Mo1 0.02360(16) 0.03738(18) 0.01301(13) 0.000 0.000 -0.01235(15)
O1 0.0189(8) 0.0209(9) 0.0201(9) 0.0009(7) -0.0041(7) 0.0009(6)

loop_
_atom_type_symbol
_atom_type_description
_atom_type_scat_dispersion_real
_atom_type_scat_dispersion_imag
_atom_type_scat_source
C C 0.0033 0.0016 'International Tables Vol C Tables 4.2.6.8 and 6.1.1.4'
H H 0.0000 0.0000 'International Tables Vol C Tables 4.2.6.8 and 6.1.1.4'
O O 0.0106 0.0060 'International Tables Vol C Tables 4.2.6.8 and 6.1.1.4'
Cl Cl 0.1484 0.1585 'International Tables Vol C Tables 4.2.6.8 and 6.1.1.4'
Mo Mo -1.6832 0.6857 'International Tables Vol C Tables 4.2.6.8 and 6.1.1.4'

loop_
_geom_angle_atom_site_label_1
_geom_angle_atom_site_label_2
_geom_angle_atom_site_label_3
_geom_angle
_geom_angle_site_symmetry_1
_geom_angle_site_symmetry_3
O1 C1 C2 110.6(2) . .
O1 C1 H1A 109.5 . .
C2 C1 H1A 109.5 . .
O1 C1 H1B 109.5 . .
C2 C1 H1B 109.5 . .
H1A C1 H1B 108.1 . .
C1 C2 C3 110.6(2) . .
C1 C2 H2A 109.5 . .
C3 C2 H2A 109.5 . .
C1 C2 H2B 109.5 . .
C3 C2 H2B 109.5 . .
H2A C2 H2B 108.1 . .
C2 C3 C4 110.5(2) . .
C2 C3 H3A 109.5 . .
C4 C3 H3A 109.5 . .
C2 C3 H3B 109.5 . .
C4 C3 H3B 109.5 . .
H3A C3 H3B 108.1 . .
C5 C4 C3 111.1(2) . .
C5 C4 H4A 109.4 . .
C3 C4 H4A 109.4 . .
C5 C4 H4B 109.4 . .
C3 C4 H4B 109.4 . .
H4A C4 H4B 108.0 . .
O1 C5 C4 109.9(2) . .
O1 C5 H5A 109.7 . .
C4 C5 H5A 109.7 . .
O1 C5 H5B 109.7 . .
C4 C5 H5B 109.7 . .
H5A C5 H5B 108.2 . .
O2 Mo1 O2 104.6(7) . 2_755
O2 Mo1 Cl2 6.4(3) . .
O2 Mo1 Cl2 101.4(3) 2_755 .
O2 Mo1 Cl2 101.4(3) . 2_755
O2 Mo1 Cl2 6.4(3) 2_755 2_755
Cl2 Mo1 Cl2 98.80(12) . 2_755
O2 Mo1 O1 167.1(3) . 2_755
O2 Mo1 O1 88.0(3) 2_755 2_755
Cl2 Mo1 O1 170.02(8) . 2_755
Cl2 Mo1 O1 90.92(8) 2_755 2_755
O2 Mo1 O1 88.0(3) . .
O2 Mo1 O1 167.1(3) 2_755 .
Cl2 Mo1 O1 90.92(8) . .
Cl2 Mo1 O1 170.02(8) 2_755 .
O1 Mo1 O1 79.47(9) 2_755 .
O2 Mo1 Cl1 96.8(3) . .
O2 Mo1 Cl1 90.8(3) 2_755 .
Cl2 Mo1 Cl1 91.42(7) . .
Cl2 Mo1 Cl1 96.73(7) 2_755 .
O1 Mo1 Cl1 85.16(4) 2_755 .
O1 Mo1 Cl1 85.22(4) . .
O2 Mo1 Cl1 90.8(3) . 2_755
O2 Mo1 Cl1 96.8(3) 2_755 2_755
Cl2 Mo1 Cl1 96.73(7) . 2_755
Cl2 Mo1 Cl1 91.42(7) 2_755 2_755
O1 Mo1 Cl1 85.22(4) 2_755 2_755
O1 Mo1 Cl1 85.16(4) . 2_755
Cl1 Mo1 Cl1 167.47(3) . 2_755
C5 O1 C1 111.1(2) . .
C5 O1 Mo1 121.69(16) . .
C1 O1 Mo1 127.02(14) . .

loop_
_geom_bond_atom_site_label_1
_geom_bond_atom_site_label_2
_geom_bond_distance
_geom_bond_site_symmetry_2
C1 O1 1.459(3) .
C1 C2 1.520(3) .
C1 H1A 0.9900 .
C1 H1B 0.9900 .
C2 C3 1.521(4) .
C2 H2A 0.9900 .
C2 H2B 0.9900 .
C3 C4 1.528(5) .
C3 H3A 0.9900 .
C3 H3B 0.9900 .
C4 C5 1.507(3) .
C4 H4A 0.9900 .
C4 H4B 0.9900 .
C5 O1 1.459(3) .
C5 H5A 0.9900 .
C5 H5B 0.9900 .
Cl2 Mo1 2.197(3) .
O2 Mo1 1.737(10) .
Cl1 Mo1 2.3560(6) .
Mo1 O2 1.737(10) 2_755
Mo1 Cl2 2.197(3) 2_755
Mo1 O1 2.2145(18) 2_755
Mo1 O1 2.2145(18) .
Mo1 Cl1 2.3559(6) 2_755

loop_
_geom_torsion_atom_site_label_1
_geom_torsion_atom_site_label_2
_geom_torsion_atom_site_label_3
_geom_torsion_atom_site_label_4
_geom_torsion
_geom_torsion_site_symmetry_1
O1 C1 C2 C3 56.0(3) .
C1 C2 C3 C4 -51.7(3) .
C2 C3 C4 C5 52.9(3) .
C3 C4 C5 O1 -57.3(3) .
C4 C5 O1 C1 61.8(3) .
C4 C5 O1 Mo1 -114.1(2) .
C2 C1 O1 C5 -61.3(3) .
C2 C1 O1 Mo1 114.24(19) .
O2 Mo1 O1 C5 38.5(3) .
O2 Mo1 O1 C5 -152.0(13) 2_755
Cl2 Mo1 O1 C5 44.14(17) .
Cl2 Mo1 O1 C5 -122.8(5) 2_755
O1 Mo1 O1 C5 -138.56(19) 2_755
Cl1 Mo1 O1 C5 135.49(16) .
Cl1 Mo1 O1 C5 -52.54(16) 2_755
O2 Mo1 O1 C1 -136.7(3) .
O2 Mo1 O1 C1 32.8(13) 2_755
Cl2 Mo1 O1 C1 -131.00(18) .
Cl2 Mo1 O1 C1 62.1(5) 2_755
O1 Mo1 O1 C1 46.30(15) 2_755
Cl1 Mo1 O1 C1 -39.65(17) .
Cl1 Mo1 O1 C1 132.32(18) 2_755
